data_2204109
loop_
_publ_author_name
'Zhang, Quan-Zheng'
'Lu, Can-Zhong'

_publ_section_title <i>catena</i>-Poly[[diaquamanganese(II)]-\m-iminodiacetato-\k^4^<i>O,N,O</i>':<i>O</i>'']
_journal_issue 08
_journal_name_full 'Acta Crystallographica Section E'
_journal_page_first m1189
_journal_page_last m1190
_journal_paper_doi 10.1107/S1600536804017908
_journal_volume 60
_journal_year 2004
_chemical_formula_iupac '[Mn (C4 H5 N O4) (H2 O)2]'
_chemical_formula_moiety 'C4 H9 Mn N O6'
_chemical_formula_sum 'C4 H9 Mn N O6'
_chemical_formula_weight 222.06
_chemical_name_systematic
;
catena-Poly[[diaquamanganese(II)]-\m-iminodiacetato-\k^4^O,N,O':O'']
;
_space_group_IT_number 29
_symmetry_cell_setting orthorhombic
_symmetry_space_group_name_Hall 'P 2c -2ac'
_symmetry_space_group_name_H-M 'P c a 21'
_atom_sites_solution_hydrogens geom
_atom_sites_solution_primary direct
_atom_sites_solution_secondary difmap
_audit_creation_method SHELXL-97
_cell_angle_alpha 90.00
_cell_angle_beta 90.00
_cell_angle_gamma 90.00
_cell_formula_units_Z 4
_cell_length_a 14.535(3)
_cell_length_b 5.3400(10)
_cell_length_c 9.731(2)
_cell_measurement_reflns_used 2942
_cell_measurement_temperature 293(2)
_cell_measurement_theta_max 27.4835
_cell_measurement_theta_min 2.0930
_cell_volume 755.3(3)
_computing_cell_refinement SMART
_computing_data_collection 'SMART (Siemens, 1996)'
_computing_data_reduction 'SAINT (Siemens, 1994)'
_computing_molecular_graphics 'SHELXTL (Siemens, 1994)'
_computing_publication_material SHELXL97
_computing_structure_refinement 'SHELXL97 (Sheldrick, 1997)'
_computing_structure_solution 'SHELXS97 (Sheldrick, 1997)'
_diffrn_ambient_temperature 293(2)
_diffrn_detector_area_resol_mean 14.6306
_diffrn_measured_fraction_theta_full 0.984
_diffrn_measured_fraction_theta_max 0.984
_diffrn_measurement_device_type 'Siemens SMART CCD'
_diffrn_measurement_method \w
_diffrn_radiation_monochromator graphite
_diffrn_radiation_source 'fine-focus sealed tube'
_diffrn_radiation_type MoK\a
_diffrn_radiation_wavelength 0.71073
_diffrn_reflns_av_R_equivalents 0.0159
_diffrn_reflns_av_sigmaI/netI 0.0236
_diffrn_reflns_limit_h_max 18
_diffrn_reflns_limit_h_min -18
_diffrn_reflns_limit_k_max 6
_diffrn_reflns_limit_k_min -6
_diffrn_reflns_limit_l_max 9
_diffrn_reflns_limit_l_min -12
_diffrn_reflns_number 5189
_diffrn_reflns_theta_full 27.47
_diffrn_reflns_theta_max 27.47
_diffrn_reflns_theta_min 4.07
_diffrn_standards_decay_% 0
_diffrn_standards_interval_count 0
_diffrn_standards_interval_time 0
_diffrn_standards_number 0
_exptl_absorpt_coefficient_mu 1.740
_exptl_absorpt_correction_T_max 0.840
_exptl_absorpt_correction_T_min 0.557
_exptl_absorpt_correction_type multi-scan
_exptl_absorpt_process_details '(SADABS; Sheldrick, 1996)'
_exptl_crystal_colour colorless
_exptl_crystal_density_diffrn 1.953
_exptl_crystal_density_method 'not measured'
_exptl_crystal_description Prism
_exptl_crystal_F_000 452
_exptl_crystal_size_max 0.37
_exptl_crystal_size_mid 0.23
_exptl_crystal_size_min 0.10
_refine_diff_density_max 0.438
_refine_diff_density_min -0.241
_refine_ls_abs_structure_details 'Flack (1983)'
_refine_ls_abs_structure_Flack 0.006(13)
_refine_ls_extinction_coef 0.0011(3)
_refine_ls_extinction_expression Fc^*^=kFc[1+0.001xFc^2^\l^3^/sin(2\q)]^-1/4^
_refine_ls_extinction_method SHELXL97
_refine_ls_goodness_of_fit_ref 1.036
_refine_ls_hydrogen_treatment mixed
_refine_ls_matrix_type full
_refine_ls_number_parameters 134
_refine_ls_number_reflns 1536
_refine_ls_number_restraints 1
_refine_ls_restrained_S_all 1.036
_refine_ls_R_factor_all 0.0179
_refine_ls_R_factor_gt 0.0176
_refine_ls_shift/su_max 0.018
_refine_ls_shift/su_mean 0.003
_refine_ls_structure_factor_coef Fsqd
_refine_ls_weighting_details 'calc w = 1/[\s^2^(Fo^2^)+(0.0337P)^2^] where P = (Fo^2^+2Fc^2^)/3'
_refine_ls_weighting_scheme calc
_refine_ls_wR_factor_gt 0.0465
_refine_ls_wR_factor_ref 0.0466
_reflns_number_gt 1502
_reflns_number_total 1536
_reflns_threshold_expression I>2\s(I)
_cod_data_source_file ww6246.cif
_cod_data_source_block I
_cod_depositor_comments
;
The following automatic conversions were performed:
'_symmetry_cell_setting' value 'Orthorhombic' changed to 'orthorhombic'
according to '/home/saulius/struct/CIF-dictionaries/cif_core.dic'
dictionary named 'cif_core.dic' version 2.4.1 from 2010-06-29.

Automatic conversion script
Id: cif_fix_enum 1527 2010-12-29 10:47:43Z saulius 

The following automatic conversions were performed:

'_symmetry_cell_setting' value 'Orthorhombic' changed to
'orthorhombic' according to
/home/saulius/struct/CIF-dictionaries/cif_core.dic dictionary named
'cif_core.dic' version 2.4.1 from 2010-06-29.

Automatic conversion script
Id: cif_fix_values 1715 2011-07-08 13:25:40Z adriana 
;
_cod_original_cell_volume 755.3(2)
_cod_database_code 2204109
_cod_database_fobs_code 2204109

loop_
_symmetry_equiv_pos_as_xyz
'x, y, z'
'-x, -y, z+1/2'
'x+1/2, -y, z'
'-x+1/2, y, z+1/2'

loop_
_atom_site_label
_atom_site_fract_x
_atom_site_fract_y
_atom_site_fract_z
_atom_site_U_iso_or_equiv
_atom_site_adp_type
_atom_site_calc_flag
_atom_site_refinement_flags
_atom_site_occupancy
_atom_site_type_symbol
N1 0.31825(9) 0.2521(2) 0.78326(14) 0.0094(2) Uani d . 1 N
H2A 0.2934 0.3953 0.7487 0.011 Uiso calc R 1 H
Mn1 0.441570(10) 0.13867(3) 0.65367(3) 0.00853(10) Uani d . 1 Mn
O1 0.46352(8) -0.0224(2) 0.86724(12) 0.0135(2) Uani d . 1 O
O2 0.45355(8) 0.1077(2) 1.08483(14) 0.0114(3) Uani d . 1 O
O3 0.34148(9) -0.14611(19) 0.60608(13) 0.0132(3) Uani d . 1 O
O4 0.21192(7) -0.33082(18) 0.67006(15) 0.0163(3) Uani d . 1 O
O5 0.53912(7) 0.4368(2) 0.72600(12) 0.0125(2) Uani d . 1 O
O6 0.39757(8) 0.4047(2) 0.49653(12) 0.0145(3) Uani d . 1 O
C1 0.35497(11) 0.3014(3) 0.92158(17) 0.0112(3) Uani d . 1 C
C2 0.42944(11) 0.1124(3) 0.9590(2) 0.0096(3) Uani d . 1 C
C3 0.24880(11) 0.0512(3) 0.78042(18) 0.0136(3) Uani d . 1 C
H3B 0.189(2) 0.110(4) 0.761(3) 0.031(7) Uiso d . 1 H
H3A 0.2456(16) -0.029(4) 0.871(2) 0.019(5) Uiso d . 1 H
C4 0.26885(11) -0.1554(2) 0.67699(17) 0.0110(3) Uani d . 1 C
H1B 0.3120(18) 0.290(5) 0.985(3) 0.021(5) Uiso d . 1 H
H1A 0.3843(15) 0.474(4) 0.923(2) 0.016(5) Uiso d . 1 H
H6A 0.4292(19) 0.443(5) 0.415(3) 0.032(7) Uiso d . 1 H
H6B 0.378(2) 0.549(6) 0.526(3) 0.042(7) Uiso d . 1 H

loop_
_atom_site_aniso_label
_atom_site_aniso_U_11
_atom_site_aniso_U_22
_atom_site_aniso_U_33
_atom_site_aniso_U_12
_atom_site_aniso_U_13
_atom_site_aniso_U_23
N1 0.0123(6) 0.0084(6) 0.0077(5) 0.0011(4) -0.0021(5) -0.0007(5)
Mn1 0.01003(13) 0.00725(13) 0.00831(14) 0.00045(6) 0.00077(9) -0.00071(10)
O1 0.0172(5) 0.0122(5) 0.0111(6) 0.0058(4) 0.0010(4) 0.0006(5)
O2 0.0123(6) 0.0126(6) 0.0092(6) 0.0014(4) -0.0019(4) 0.0008(4)
O3 0.0130(6) 0.0115(6) 0.0152(6) -0.0006(4) 0.0025(4) -0.0039(4)
O4 0.0122(5) 0.0100(4) 0.0267(7) -0.0025(4) 0.0014(5) -0.0026(5)
O5 0.0139(5) 0.0101(5) 0.0135(6) -0.0005(4) -0.0006(5) -0.0004(5)
O6 0.0215(7) 0.0124(6) 0.0097(7) 0.0033(5) 0.0017(5) 0.0005(5)
C1 0.0141(8) 0.0109(7) 0.0084(7) 0.0028(6) -0.0015(6) -0.0020(6)
C2 0.0090(6) 0.0095(8) 0.0102(9) -0.0025(5) -0.0004(6) 0.0012(6)
C3 0.0112(7) 0.0153(7) 0.0142(8) -0.0023(6) 0.0021(6) -0.0032(6)
C4 0.0118(7) 0.0091(6) 0.0121(9) 0.0019(5) -0.0026(5) 0.0020(5)

loop_
_atom_type_symbol
_atom_type_description
_atom_type_scat_dispersion_real
_atom_type_scat_dispersion_imag
_atom_type_scat_source
C C 0.0033 0.0016 'International Tables Vol C Tables 4.2.6.8 and 6.1.1.4'
H H 0.0000 0.0000 'International Tables Vol C Tables 4.2.6.8 and 6.1.1.4'
N N 0.0061 0.0033 'International Tables Vol C Tables 4.2.6.8 and 6.1.1.4'
O O 0.0106 0.0060 'International Tables Vol C Tables 4.2.6.8 and 6.1.1.4'
Mn Mn 0.3368 0.7283 'International Tables Vol C Tables 4.2.6.8 and 6.1.1.4'

loop_
_geom_angle_atom_site_label_1
_geom_angle_atom_site_label_2
_geom_angle_atom_site_label_3
_geom_angle_site_symmetry_1
_geom_angle_site_symmetry_3
_geom_angle
_geom_angle_publ_flag
C1 N1 C3 . . 113.31(12) ?
C1 N1 Mn1 . . 105.60(9) ?
C3 N1 Mn1 . . 109.61(9) ?
C1 N1 H2A . . 109.4 ?
C3 N1 H2A . . 109.4 ?
Mn1 N1 H2A . . 109.4 ?
O2 Mn1 O3 2_654 . 88.83(5) yes
O2 Mn1 O6 2_654 . 113.12(5) yes
O3 Mn1 O6 . . 96.37(5) yes
O2 Mn1 O5 2_654 . 94.87(5) yes
O3 Mn1 O5 . . 173.82(5) yes
O6 Mn1 O5 . . 86.75(5) yes
O2 Mn1 O1 2_654 . 87.31(5) yes
O3 Mn1 O1 . . 91.39(5) yes
O6 Mn1 O1 . . 158.19(4) yes
O5 Mn1 O1 . . 83.85(5) yes
O2 Mn1 N1 2_654 . 155.03(5) yes
O3 Mn1 N1 . . 77.00(5) yes
O6 Mn1 N1 . . 89.10(5) yes
O5 Mn1 N1 . . 97.76(4) yes
O1 Mn1 N1 . . 72.80(5) yes
C2 O1 Mn1 . . 112.32(11) ?
C2 O2 Mn1 . 2_655 120.89(11) ?
C4 O3 Mn1 . . 118.36(10) ?
Mn1 O6 H6A . . 126.2(18) ?
Mn1 O6 H6B . . 116.1(18) ?
H6A O6 H6B . . 104(3) ?
N1 C1 C2 . . 110.96(13) ?
N1 C1 H1B . . 111.7(16) ?
C2 C1 H1B . . 106.8(16) ?
N1 C1 H1A . . 109.2(12) ?
C2 C1 H1A . . 107.4(13) ?
H1B C1 H1A . . 111(2) ?
O1 C2 O2 . . 124.50(15) ?
O1 C2 C1 . . 119.51(16) ?
O2 C2 C1 . . 115.98(15) ?
N1 C3 C4 . . 114.15(13) ?
N1 C3 H3B . . 113.1(14) ?
C4 C3 H3B . . 106.6(16) ?
N1 C3 H3A . . 109.5(12) ?
C4 C3 H3A . . 106.6(11) ?
H3B C3 H3A . . 106(2) ?
O4 C4 O3 . . 123.58(14) ?
O4 C4 C3 . . 116.84(14) ?
O3 C4 C3 . . 119.56(13) ?

loop_
_geom_bond_atom_site_label_1
_geom_bond_atom_site_label_2
_geom_bond_site_symmetry_2
_geom_bond_distance
_geom_bond_publ_flag
N1 C1 . 1.472(2) ?
N1 C3 . 1.4735(19) ?
N1 Mn1 . 2.2738(14) yes
N1 H2A . 0.9100 ?
Mn1 O2 2_654 2.1221(12) yes
Mn1 O3 . 2.1547(12) yes
Mn1 O6 . 2.1829(12) yes
Mn1 O5 . 2.2452(12) yes
Mn1 O1 . 2.2718(13) yes
O1 C2 . 1.249(2) ?
O2 C2 . 1.274(2) ?
O2 Mn1 2_655 2.1221(12) ?
O3 C4 . 1.262(2) ?
O4 C4 . 1.2516(18) ?
O6 H6A . 0.94(3) ?
O6 H6B . 0.87(3) ?
C1 C2 . 1.524(2) ?
C1 H1B . 0.88(3) ?
C1 H1A . 1.02(2) ?
C3 C4 . 1.522(2) ?
C3 H3B . 0.95(3) ?
C3 H3A . 0.98(2) ?

loop_
_geom_torsion_atom_site_label_1
_geom_torsion_atom_site_label_2
_geom_torsion_atom_site_label_3
_geom_torsion_atom_site_label_4
_geom_torsion_site_symmetry_1
_geom_torsion_site_symmetry_4
_geom_torsion
C1 N1 Mn1 O2 . 2_654 75.04(14)
C3 N1 Mn1 O2 . 2_654 -47.34(16)
C1 N1 Mn1 O3 . . 132.00(10)
C3 N1 Mn1 O3 . . 9.62(9)
C1 N1 Mn1 O6 . . -131.25(9)
C3 N1 Mn1 O6 . . 106.36(10)
C1 N1 Mn1 O5 . . -44.66(9)
C3 N1 Mn1 O5 . . -167.05(10)
C1 N1 Mn1 O1 . . 36.41(9)
C3 N1 Mn1 O1 . . -85.98(10)
O2 Mn1 O1 C2 2_654 . 163.39(12)
O3 Mn1 O1 C2 . . -107.84(12)
O6 Mn1 O1 C2 . . 3.20(19)
O5 Mn1 O1 C2 . . 68.20(11)
N1 Mn1 O1 C2 . . -31.91(11)
O2 Mn1 O3 C4 2_654 . 149.58(12)
O6 Mn1 O3 C4 . . -97.28(12)
O5 Mn1 O3 C4 . . 22.7(5)
O1 Mn1 O3 C4 . . 62.29(11)
N1 Mn1 O3 C4 . . -9.69(11)
C3 N1 C1 C2 . . 81.10(16)
Mn1 N1 C1 C2 . . -38.88(14)
Mn1 O1 C2 O2 . . -158.72(13)
Mn1 O1 C2 C1 . . 20.09(18)
Mn1 O2 C2 O1 2_655 . 0.2(2)
Mn1 O2 C2 C1 2_655 . -178.64(10)
N1 C1 C2 O1 . . 13.9(2)
N1 C1 C2 O2 . . -167.22(14)
C1 N1 C3 C4 . . -126.91(14)
Mn1 N1 C3 C4 . . -9.24(15)
Mn1 O3 C4 O4 . . -170.61(12)
Mn1 O3 C4 C3 . . 7.54(19)
N1 C3 C4 O4 . . -179.86(14)
N1 C3 C4 O3 . . 1.9(2)
